data_2212139
loop_
_publ_author_name
'Ai, Chang-Chun'
'Xiang, Jiang-Feng'
'Li, Ming'
'Yuan, Liang-Jie'

_publ_section_title
;
 Aqua(2,2'-bipyridyl)bis(furan-2-carboxylato)zinc(II)
;
_journal_coeditor_code DN2110
_journal_issue 2
_journal_name_full 'Acta Crystallographica Section E'
_journal_page_first m565
_journal_page_last m566
_journal_paper_doi 10.1107/S1600536807001791
_journal_volume 63
_journal_year 2007
_chemical_formula_iupac '[Zn (C5 H3 O3)2 (C10 H8 N2) (H2 O)]'
_chemical_formula_moiety 'C20 H16 N2 O7 Zn'
_chemical_formula_sum 'C20 H16 N2 O7 Zn'
_chemical_formula_weight 461.72
_chemical_name_systematic
;
Aqua(2,2'-bipyridyl)bis(furan-2-carboxylato)zinc(II)
;
_space_group_IT_number 14
_symmetry_cell_setting monoclinic
_symmetry_space_group_name_Hall '-P 2ybc'
_symmetry_space_group_name_H-M 'P 1 21/c 1'
_atom_sites_solution_hydrogens geom
_atom_sites_solution_primary direct
_atom_sites_solution_secondary difmap
_audit_creation_method 'WinGX routine CIF_UPDATE'
_cell_angle_alpha 90
_cell_angle_beta 96.0160(10)
_cell_angle_gamma 90
_cell_formula_units_Z 4
_cell_length_a 6.8540(5)
_cell_length_b 17.0280(10)
_cell_length_c 16.3700(10)
_cell_measurement_reflns_used 4453
_cell_measurement_temperature 293(2)
_cell_measurement_theta_max 28.22
_cell_measurement_theta_min 1.73
_cell_volume 1900.0(2)
_computing_cell_refinement 'SAINT (Bruker, 1997)'
_computing_data_collection 'SMART (Bruker, 1997)'
_computing_data_reduction SAINT
_computing_molecular_graphics 'SHELXTL (Sheldrick, 2000)'
_computing_publication_material SHELXTL
_computing_structure_refinement 'SHELXL97 (Sheldrick, 1997)'
_computing_structure_solution 'SHELXS97 (Sheldrick, 1997)'
_diffrn_ambient_temperature 293(2)
_diffrn_measured_fraction_theta_full 0.997
_diffrn_measured_fraction_theta_max 0.997
_diffrn_measurement_device_type 'Bruker SMART CCD area-detector'
_diffrn_measurement_method '\f and \w'
_diffrn_radiation_monochromator graphite
_diffrn_radiation_source 'fine-focus sealed tube'
_diffrn_radiation_type MoK\a
_diffrn_radiation_wavelength 0.71073
_diffrn_reflns_av_R_equivalents 0.0246
_diffrn_reflns_av_sigmaI/netI 0.0332
_diffrn_reflns_limit_h_max 8
_diffrn_reflns_limit_h_min -5
_diffrn_reflns_limit_k_max 21
_diffrn_reflns_limit_k_min -21
_diffrn_reflns_limit_l_max 16
_diffrn_reflns_limit_l_min -20
_diffrn_reflns_number 10995
_diffrn_reflns_theta_full 27.00
_diffrn_reflns_theta_max 27.00
_diffrn_reflns_theta_min 1.73
_diffrn_standards_decay_% 0
_diffrn_standards_interval_count 0
_diffrn_standards_number 0
_exptl_absorpt_coefficient_mu 1.340
_exptl_absorpt_correction_T_max 0.8776
_exptl_absorpt_correction_T_min 0.6892
_exptl_absorpt_correction_type multi-scan
_exptl_absorpt_process_details '(SADABS; Sheldrick, 2000)'
_exptl_crystal_colour Brown
_exptl_crystal_density_diffrn 1.614
_exptl_crystal_density_method 'not measured'
_exptl_crystal_description block
_exptl_crystal_F_000 944
_exptl_crystal_size_max 0.30
_exptl_crystal_size_mid 0.20
_exptl_crystal_size_min 0.10
_refine_diff_density_max 0.363
_refine_diff_density_min -0.340
_refine_ls_extinction_method none
_refine_ls_goodness_of_fit_ref 1.047
_refine_ls_hydrogen_treatment mixed
_refine_ls_matrix_type full
_refine_ls_number_parameters 279
_refine_ls_number_reflns 4134
_refine_ls_number_restraints 0
_refine_ls_restrained_S_all 1.047
_refine_ls_R_factor_all 0.0376
_refine_ls_R_factor_gt 0.0307
_refine_ls_shift/su_max 0.001
_refine_ls_shift/su_mean 0.000
_refine_ls_structure_factor_coef Fsqd
_refine_ls_weighting_details 'calc w = 1/[\s^2^(Fo^2^)+(0.0527P)^2^+0.0586P] where P=(Fo^2^+2Fc^2^)/3'
_refine_ls_weighting_scheme calc
_refine_ls_wR_factor_gt 0.0830
_refine_ls_wR_factor_ref 0.0872
_reflns_number_gt 3489
_reflns_number_total 4134
_reflns_threshold_expression I>2\s(I)
_cod_data_source_file dn2110.cif
_cod_data_source_block I
_cod_original_cell_volume 1900.1(2)
_cod_original_sg_symbol_H-M P21/c
_cod_database_code 2212139
_cod_database_fobs_code 2212139

loop_
_symmetry_equiv_pos_as_xyz
'x, y, z'
'-x, y+1/2, -z+1/2'
'-x, -y, -z'
'x, -y-1/2, z-1/2'

loop_
_atom_site_type_symbol
_atom_site_label
_atom_site_fract_x
_atom_site_fract_y
_atom_site_fract_z
_atom_site_U_iso_or_equiv
_atom_site_adp_type
_atom_site_calc_flag
_atom_site_refinement_flags
_atom_site_occupancy
Zn Zn1 0.29692(3) 0.318574(12) 0.091311(13) 0.03196(9) Uani d . 1
C C1 0.2515(3) 0.48197(12) 0.17332(13) 0.0427(5) Uani d . 1
H H1 0.2566 0.4532 0.2218 0.051 Uiso calc R 1
C C2 0.2370(3) 0.56314(13) 0.17724(14) 0.0486(5) Uani d . 1
H H2 0.2321 0.5885 0.2273 0.058 Uiso calc R 1
C C3 0.2300(3) 0.60505(12) 0.10554(15) 0.0463(5) Uani d . 1
H H3 0.2191 0.6595 0.1064 0.056 Uiso calc R 1
C C4 0.2392(3) 0.56624(11) 0.03224(13) 0.0388(4) Uani d . 1
H H4 0.2356 0.5942 -0.0167 0.047 Uiso calc R 1
C C5 0.2537(2) 0.48486(10) 0.03237(11) 0.0310(4) Uani d . 1
C C6 0.2651(2) 0.43703(10) -0.04257(11) 0.0306(4) Uani d . 1
C C7 0.2509(3) 0.46833(12) -0.12133(13) 0.0393(4) Uani d . 1
H H7 0.2374 0.5222 -0.1293 0.047 Uiso calc R 1
C C8 0.2570(3) 0.41895(14) -0.18743(13) 0.0464(5) Uani d . 1
H H8 0.2453 0.4391 -0.2405 0.056 Uiso calc R 1
C C9 0.2806(3) 0.33978(14) -0.17453(13) 0.0475(5) Uani d . 1
H H9 0.2853 0.3055 -0.2185 0.057 Uiso calc R 1
C C10 0.2972(3) 0.31228(11) -0.09494(13) 0.0397(5) Uani d . 1
H H10 0.3148 0.2587 -0.0860 0.048 Uiso calc R 1
C C11 0.3406(3) 0.14687(11) 0.09188(11) 0.0338(4) Uani d . 1
C C12 0.4836(3) 0.08109(11) 0.10056(11) 0.0334(4) Uani d . 1
C C13 0.4612(3) 0.00381(11) 0.11292(13) 0.0396(4) Uani d . 1
H H13 0.3448 -0.0218 0.1208 0.048 Uiso calc R 1
C C14 0.6476(3) -0.03125(12) 0.11168(13) 0.0444(5) Uani d . 1
H H14 0.6779 -0.0843 0.1182 0.053 Uiso calc R 1
C C15 0.7719(3) 0.02690(13) 0.09929(14) 0.0477(5) Uani d . 1
H H15 0.9055 0.0204 0.0957 0.057 Uiso calc R 1
C C16 0.6028(3) 0.32531(10) 0.21101(12) 0.0338(4) Uani d . 1
C C17 0.7164(3) 0.32416(10) 0.29261(12) 0.0341(4) Uani d . 1
C C18 0.9067(3) 0.33754(14) 0.31868(14) 0.0494(5) Uani d . 1
H H18 1.0065 0.3484 0.2860 0.059 Uiso calc R 1
C C19 0.9250(4) 0.33175(14) 0.40520(15) 0.0533(6) Uani d . 1
H H19 1.0394 0.3383 0.4404 0.064 Uiso calc R 1
C C20 0.7487(4) 0.31525(11) 0.42679(14) 0.0431(5) Uani d . 1
H H20 0.7199 0.3082 0.4806 0.052 Uiso calc R 1
N N1 0.2893(2) 0.35928(9) -0.03003(9) 0.0321(3) Uani d . 1
N N2 0.2584(2) 0.44357(9) 0.10269(9) 0.0338(3) Uani d . 1
O O1 0.6758(2) 0.09713(8) 0.09259(9) 0.0446(3) Uani d . 1
O O2 0.1738(2) 0.13365(8) 0.11212(10) 0.0483(4) Uani d . 1
O O3 0.4011(2) 0.21048(7) 0.06357(9) 0.0427(3) Uani d . 1
O O4 0.6152(2) 0.31010(7) 0.35902(9) 0.0378(3) Uani d . 1
O O5 0.6900(2) 0.33914(8) 0.14945(9) 0.0428(3) Uani d . 1
O O6 0.4199(2) 0.31383(7) 0.20867(9) 0.0395(3) Uani d . 1
O O7 0.0232(2) 0.27744(11) 0.10118(12) 0.0507(4) Uani d . 1
H H7A -0.076(5) 0.2993(16) 0.1214(19) 0.075(9) Uiso d . 1
H H7B 0.042(5) 0.234(2) 0.108(2) 0.088(12) Uiso d . 1

loop_
_atom_site_aniso_label
_atom_site_aniso_U_11
_atom_site_aniso_U_22
_atom_site_aniso_U_33
_atom_site_aniso_U_12
_atom_site_aniso_U_13
_atom_site_aniso_U_23
Zn1 0.03371(14) 0.02930(14) 0.03297(14) 0.00136(8) 0.00393(9) 0.00531(8)
C1 0.0486(12) 0.0408(11) 0.0382(11) 0.0012(9) 0.0019(9) -0.0021(8)
C2 0.0492(13) 0.0445(12) 0.0517(13) -0.0008(9) 0.0024(10) -0.0153(10)
C3 0.0433(12) 0.0289(10) 0.0659(15) -0.0018(8) 0.0026(10) -0.0065(9)
C4 0.0355(10) 0.0305(10) 0.0495(12) 0.0011(7) 0.0005(9) 0.0062(8)
C5 0.0236(8) 0.0304(9) 0.0383(10) -0.0015(7) -0.0002(7) 0.0030(7)
C6 0.0237(9) 0.0322(9) 0.0355(10) -0.0007(7) 0.0006(7) 0.0052(7)
C7 0.0372(10) 0.0394(11) 0.0416(11) 0.0022(8) 0.0057(8) 0.0105(8)
C8 0.0482(12) 0.0595(14) 0.0321(10) 0.0030(10) 0.0067(9) 0.0091(9)
C9 0.0498(13) 0.0567(13) 0.0367(11) 0.0021(10) 0.0080(9) -0.0075(10)
C10 0.0414(11) 0.0364(10) 0.0424(11) 0.0013(8) 0.0091(9) -0.0032(8)
C11 0.0420(11) 0.0307(10) 0.0279(9) 0.0012(8) -0.0006(8) -0.0002(7)
C12 0.0376(10) 0.0331(9) 0.0292(9) 0.0011(8) 0.0014(7) 0.0027(7)
C13 0.0424(11) 0.0326(10) 0.0436(11) -0.0025(8) 0.0029(8) 0.0044(8)
C14 0.0524(13) 0.0340(10) 0.0465(12) 0.0099(9) 0.0036(9) 0.0042(9)
C15 0.0404(12) 0.0488(13) 0.0547(14) 0.0126(9) 0.0080(10) 0.0071(10)
C16 0.0373(11) 0.0264(9) 0.0375(10) 0.0029(7) 0.0026(8) 0.0052(7)
C17 0.0354(10) 0.0322(10) 0.0347(10) 0.0006(7) 0.0044(8) 0.0022(7)
C18 0.0357(11) 0.0646(14) 0.0475(13) -0.0062(10) 0.0026(9) 0.0031(11)
C19 0.0491(14) 0.0607(14) 0.0464(13) -0.0015(11) -0.0125(10) -0.0021(10)
C20 0.0552(13) 0.0404(12) 0.0322(10) 0.0041(9) -0.0021(9) -0.0041(8)
N1 0.0308(8) 0.0307(8) 0.0349(8) 0.0020(6) 0.0045(6) 0.0036(6)
N2 0.0360(9) 0.0310(8) 0.0336(8) 0.0005(6) 0.0000(6) 0.0014(6)
O1 0.0417(8) 0.0386(8) 0.0542(9) 0.0014(6) 0.0085(7) 0.0124(7)
O2 0.0396(8) 0.0371(8) 0.0691(10) 0.0006(6) 0.0100(7) 0.0085(7)
O3 0.0514(9) 0.0287(7) 0.0501(9) 0.0059(6) 0.0156(7) 0.0081(6)
O4 0.0398(8) 0.0381(7) 0.0355(7) -0.0004(5) 0.0045(6) 0.0001(5)
O5 0.0473(8) 0.0437(8) 0.0383(8) 0.0029(6) 0.0090(6) 0.0106(6)
O6 0.0332(7) 0.0456(8) 0.0389(8) 0.0011(6) -0.0008(6) 0.0081(6)
O7 0.0352(8) 0.0390(9) 0.0794(12) 0.0005(7) 0.0126(8) 0.0024(8)

loop_
_atom_type_symbol
_atom_type_description
_atom_type_scat_dispersion_real
_atom_type_scat_dispersion_imag
_atom_type_scat_source
C C 0.0033 0.0016 'International Tables Vol C Tables 4.2.6.8 and 6.1.1.4'
H H 0.0000 0.0000 'International Tables Vol C Tables 4.2.6.8 and 6.1.1.4'
N N 0.0061 0.0033 'International Tables Vol C Tables 4.2.6.8 and 6.1.1.4'
O O 0.0106 0.0060 'International Tables Vol C Tables 4.2.6.8 and 6.1.1.4'
Zn Zn 0.2839 1.4301 'International Tables Vol C Tables 4.2.6.8 and 6.1.1.4'

loop_
_geom_angle_atom_site_label_1
_geom_angle_atom_site_label_2
_geom_angle_atom_site_label_3
_geom_angle
O6 Zn1 O7 102.02(7)
O6 Zn1 O3 93.14(6)
O7 Zn1 O3 93.12(7)
O6 Zn1 N1 151.76(6)
O7 Zn1 N1 104.97(7)
O3 Zn1 N1 93.55(6)
O6 Zn1 N2 90.00(5)
O7 Zn1 N2 102.23(7)
O3 Zn1 N2 163.34(6)
N1 Zn1 N2 76.38(6)
N2 C1 C2 122.5(2)
N2 C1 H1 118.7
C2 C1 H1 118.7
C3 C2 C1 118.4(2)
C3 C2 H2 120.8
C1 C2 H2 120.8
C2 C3 C4 119.72(18)
C2 C3 H3 120.1
C4 C3 H3 120.1
C3 C4 C5 119.15(19)
C3 C4 H4 120.4
C5 C4 H4 120.4
N2 C5 C4 121.16(18)
N2 C5 C6 114.98(15)
C4 C5 C6 123.86(17)
N1 C6 C7 120.93(18)
N1 C6 C5 115.49(16)
C7 C6 C5 123.58(17)
C8 C7 C6 119.41(19)
C8 C7 H7 120.3
C6 C7 H7 120.3
C9 C8 C7 119.54(19)
C9 C8 H8 120.2
C7 C8 H8 120.2
C8 C9 C10 118.4(2)
C8 C9 H9 120.8
C10 C9 H9 120.8
N1 C10 C9 122.84(19)
N1 C10 H10 118.6
C9 C10 H10 118.6
O2 C11 O3 126.74(18)
O2 C11 C12 116.99(17)
O3 C11 C12 116.26(17)
C13 C12 O1 109.73(17)
C13 C12 C11 131.94(18)
O1 C12 C11 118.29(16)
C12 C13 C14 107.08(18)
C12 C13 H13 126.5
C14 C13 H13 126.5
C15 C14 C13 106.33(18)
C15 C14 H14 126.8
C13 C14 H14 126.8
C14 C15 O1 110.62(19)
C14 C15 H15 124.7
O1 C15 H15 124.7
O5 C16 O6 124.20(18)
O5 C16 C17 118.86(17)
O6 C16 C17 116.92(18)
C18 C17 O4 109.35(18)
C18 C17 C16 133.3(2)
O4 C17 C16 117.28(16)
C17 C18 C19 106.7(2)
C17 C18 H18 126.7
C19 C18 H18 126.7
C20 C19 C18 107.2(2)
C20 C19 H19 126.4
C18 C19 H19 126.4
C19 C20 O4 110.5(2)
C19 C20 H20 124.8
O4 C20 H20 124.8
C10 N1 C6 118.82(17)
C10 N1 Zn1 123.76(13)
C6 N1 Zn1 117.33(12)
C1 N2 C5 119.04(16)
C1 N2 Zn1 125.10(13)
C5 N2 Zn1 115.72(12)
C15 O1 C12 106.24(16)
C11 O3 Zn1 123.69(13)
C20 O4 C17 106.37(17)
C16 O6 Zn1 109.65(12)
Zn1 O7 H7A 130.6(19)
Zn1 O7 H7B 102(2)
H7A O7 H7B 119(3)

loop_
_geom_bond_atom_site_label_1
_geom_bond_atom_site_label_2
_geom_bond_distance
Zn1 O6 2.0171(14)
Zn1 O7 2.0249(16)
Zn1 O3 2.0425(13)
Zn1 N1 2.0993(15)
Zn1 N2 2.1553(15)
C1 N2 1.333(2)
C1 C2 1.388(3)
C1 H1 0.9300
C2 C3 1.370(3)
C2 H2 0.9300
C3 C4 1.377(3)
C3 H3 0.9300
C4 C5 1.389(3)
C4 H4 0.9300
C5 N2 1.346(2)
C5 C6 1.481(3)
C6 N1 1.347(2)
C6 C7 1.389(3)
C7 C8 1.374(3)
C7 H7 0.9300
C8 C9 1.371(3)
C8 H8 0.9300
C9 C10 1.378(3)
C9 H9 0.9300
C10 N1 1.336(3)
C10 H10 0.9300
C11 O2 1.244(2)
C11 O3 1.265(2)
C11 C12 1.485(3)
C12 C13 1.343(3)
C12 O1 1.365(2)
C13 C14 1.413(3)
C13 H13 0.9300
C14 C15 1.335(3)
C14 H14 0.9300
C15 O1 1.364(2)
C15 H15 0.9300
C16 O5 1.247(2)
C16 O6 1.265(2)
C16 C17 1.474(3)
C17 C18 1.349(3)
C17 O4 1.370(2)
C18 C19 1.412(3)
C18 H18 0.9300
C19 C20 1.324(3)
C19 H19 0.9300
C20 O4 1.365(3)
C20 H20 0.9300
O7 H7A 0.87(3)
O7 H7B 0.76(3)

loop_
_geom_hbond_atom_site_label_D
_geom_hbond_atom_site_label_H
_geom_hbond_atom_site_label_A
_geom_hbond_site_symmetry_A
_geom_hbond_distance_DH
_geom_hbond_distance_HA
_geom_hbond_distance_DA
_geom_hbond_angle_DHA
C20 H20 O1 4_566 0.93 2.48 3.182(3) 132.0
C9 H9 O6 4_565 0.93 2.57 3.434(3) 153.8
C4 H4 O5 3_665 0.93 2.55 3.461(2) 166.5
O7 H7A O5 1_455 0.87(3) 1.84(3) 2.706(2) 171(3)
O7 H7B O2 . 0.76(3) 1.93(4) 2.656(2) 160(3)

loop_
_geom_torsion_atom_site_label_1
_geom_torsion_atom_site_label_2
_geom_torsion_atom_site_label_3
_geom_torsion_atom_site_label_4
_geom_torsion
N2 C1 C2 C3 -0.1(3)
C1 C2 C3 C4 -0.6(3)
C2 C3 C4 C5 0.5(3)
C3 C4 C5 N2 0.2(3)
C3 C4 C5 C6 -179.84(17)
N2 C5 C6 N1 -3.5(2)
C4 C5 C6 N1 176.57(16)
N2 C5 C6 C7 176.09(17)
C4 C5 C6 C7 -3.9(3)
N1 C6 C7 C8 1.5(3)
C5 C6 C7 C8 -178.01(17)
C6 C7 C8 C9 -1.2(3)
C7 C8 C9 C10 0.1(3)
C8 C9 C10 N1 0.7(3)
O2 C11 C12 C13 13.6(3)
O3 C11 C12 C13 -165.5(2)
O2 C11 C12 O1 -168.87(17)
O3 C11 C12 O1 12.0(2)
O1 C12 C13 C14 -0.8(2)
C11 C12 C13 C14 176.86(19)
C12 C13 C14 C15 0.5(2)
C13 C14 C15 O1 0.0(3)
O5 C16 C17 C18 2.1(3)
O6 C16 C17 C18 -176.2(2)
O5 C16 C17 O4 178.91(15)
O6 C16 C17 O4 0.6(2)
O4 C17 C18 C19 -0.2(2)
C16 C17 C18 C19 176.8(2)
C17 C18 C19 C20 0.2(3)
C18 C19 C20 O4 -0.2(3)
C9 C10 N1 C6 -0.4(3)
C9 C10 N1 Zn1 176.15(16)
C7 C6 N1 C10 -0.7(3)
C5 C6 N1 C10 178.84(16)
C7 C6 N1 Zn1 -177.52(13)
C5 C6 N1 Zn1 2.07(19)
O6 Zn1 N1 C10 119.91(16)
O7 Zn1 N1 C10 -77.66(16)
O3 Zn1 N1 C10 16.53(16)
N2 Zn1 N1 C10 -176.91(16)
O6 Zn1 N1 C6 -63.50(18)
O7 Zn1 N1 C6 98.94(13)
O3 Zn1 N1 C6 -166.88(12)
N2 Zn1 N1 C6 -0.31(12)
C2 C1 N2 C5 0.9(3)
C2 C1 N2 Zn1 176.41(15)
C4 C5 N2 C1 -0.9(3)
C6 C5 N2 C1 179.14(16)
C4 C5 N2 Zn1 -176.86(13)
C6 C5 N2 Zn1 3.20(19)
O6 Zn1 N2 C1 -22.29(16)
O7 Zn1 N2 C1 80.01(17)
O3 Zn1 N2 C1 -123.3(2)
N1 Zn1 N2 C1 -177.32(17)
O6 Zn1 N2 C5 153.36(13)
O7 Zn1 N2 C5 -104.34(13)
O3 Zn1 N2 C5 52.4(3)
N1 Zn1 N2 C5 -1.66(12)
C14 C15 O1 C12 -0.5(2)
C13 C12 O1 C15 0.8(2)
C11 C12 O1 C15 -177.20(17)
O2 C11 O3 Zn1 29.5(3)
C12 C11 O3 Zn1 -151.44(13)
O6 Zn1 O3 C11 69.33(15)
O7 Zn1 O3 C11 -32.91(15)
N1 Zn1 O3 C11 -138.12(15)
N2 Zn1 O3 C11 169.88(17)
C19 C20 O4 C17 0.1(2)
C18 C17 O4 C20 0.0(2)
C16 C17 O4 C20 -177.48(15)
O5 C16 O6 Zn1 1.5(2)
C17 C16 O6 Zn1 179.74(12)
O7 Zn1 O6 C16 169.03(12)
O3 Zn1 O6 C16 75.16(11)
N1 Zn1 O6 C16 -28.32(18)
N2 Zn1 O6 C16 -88.47(12)
